data_7154485
loop_
_publ_author_name
'Yu, Jiangang'
'Kehr, Gerald'
'Daniliuc, Constantin G.'
'Bannwarth, Christoph'
'Grimme, Stefan'
'Erker, Gerhard'

_publ_section_title
;
 Direct synthesis of a geminal zwitterionic phosphonium/hydridoborate
 system - developing an alternative tool for generating frustrated Lewis
 pair hydrogen activation systems.
;
_journal_issue 20
_journal_name_full 'Organic &amp; biomolecular chemistry'
_journal_page_first 5783
_journal_page_last 5792
_journal_paper_doi 10.1039/c5ob00634a
_journal_volume 13
_journal_year 2015
_chemical_formula_sum 'C44 H27 B2 F20 P'
_chemical_formula_weight 988.25
_chemical_name_systematic
; 
 ? 
;
_space_group_IT_number 14
_symmetry_cell_setting monoclinic
_symmetry_space_group_name_Hall '-P 2yn'
_symmetry_space_group_name_H-M 'P 1 21/n 1'
_atom_sites_solution_hydrogens geom
_atom_sites_solution_primary direct
_atom_sites_solution_secondary difmap
_audit_creation_method SHELXL-97
_audit_update_record
;
2015-03-20 deposited with the CCDC.
2015-04-15 downloaded from the CCDC.
;
_cell_angle_alpha 90.00
_cell_angle_beta 99.020(2)
_cell_angle_gamma 90.00
_cell_formula_units_Z 4
_cell_length_a 14.7699(5)
_cell_length_b 16.8329(5)
_cell_length_c 17.5277(7)
_cell_measurement_reflns_used 7338
_cell_measurement_temperature 223(2)
_cell_measurement_theta_max 68.25
_cell_measurement_theta_min 0.88
_cell_volume 4303.9(3)
_computing_cell_refinement 'Collect (Nonius B.V., 1998)'
_computing_data_collection 'Collect (Nonius B.V., 1998)'
_computing_data_reduction 'Denzo-SMN (Otwinowski & Minor, 1997)'
_computing_molecular_graphics 'XP (BrukerAXS, 2000)'
_computing_publication_material 'SHELXL-97 (Sheldrick, 1997)'
_computing_structure_refinement 'SHELXL-97 (Sheldrick, 1997)'
_computing_structure_solution 'SHELXS-97 (Sheldrick, 1990)'
_diffrn_ambient_temperature 223(2)
_diffrn_measured_fraction_theta_full 0.964
_diffrn_measured_fraction_theta_max 0.964
_diffrn_measurement_device_type 'Nonius KappaCCD APEXII'
_diffrn_measurement_method '\w and \f scans'
_diffrn_radiation_monochromator graphite
_diffrn_radiation_source 'fine-focus sealed tube'
_diffrn_radiation_type CuK\a
_diffrn_radiation_wavelength 1.54178
_diffrn_reflns_av_R_equivalents 0.052
_diffrn_reflns_av_sigmaI/netI 0.0280
_diffrn_reflns_limit_h_max 17
_diffrn_reflns_limit_h_min 0
_diffrn_reflns_limit_k_max 19
_diffrn_reflns_limit_k_min 0
_diffrn_reflns_limit_l_max 20
_diffrn_reflns_limit_l_min -20
_diffrn_reflns_number 37324
_diffrn_reflns_theta_full 67.34
_diffrn_reflns_theta_max 67.34
_diffrn_reflns_theta_min 3.66
_exptl_absorpt_coefficient_mu 1.663
_exptl_absorpt_correction_T_max 0.9215
_exptl_absorpt_correction_T_min 0.7885
_exptl_absorpt_correction_type multi-scan
_exptl_absorpt_process_details 'Denzo (Otwinowski, Borek, Majewski & Minor, 2003)'
_exptl_crystal_colour colourless
_exptl_crystal_density_diffrn 1.525
_exptl_crystal_density_method 'not measured'
_exptl_crystal_description plate
_exptl_crystal_F_000 1984
_exptl_crystal_size_max 0.15
_exptl_crystal_size_mid 0.08
_exptl_crystal_size_min 0.05
_refine_diff_density_max 0.280
_refine_diff_density_min -0.270
_refine_diff_density_rms 0.039
_refine_ls_extinction_method none
_refine_ls_goodness_of_fit_ref 1.077
_refine_ls_hydrogen_treatment mixed
_refine_ls_matrix_type full
_refine_ls_number_parameters 618
_refine_ls_number_reflns 7449
_refine_ls_number_restraints 0
_refine_ls_restrained_S_all 1.077
_refine_ls_R_factor_all 0.0569
_refine_ls_R_factor_gt 0.0441
_refine_ls_shift/su_max 0.001
_refine_ls_shift/su_mean 0.000
_refine_ls_structure_factor_coef Fsqd
_refine_ls_weighting_details 'calc w=1/[\s^2^(Fo^2^)+(0.0575P)^2^+1.5930P] where P=(Fo^2^+2Fc^2^)/3'
_refine_ls_weighting_scheme calc
_refine_ls_wR_factor_gt 0.1168
_refine_ls_wR_factor_ref 0.1242
_reflns_number_gt 5736
_reflns_number_total 7449
_reflns_threshold_expression >2sigma(I)
_cod_data_source_file c5ob00634a2.cif
_cod_data_source_block erk7560
_cod_depositor_comments 'Adding full bibliography for 7154478--7154486.cif.'
_cod_original_sg_symbol_H-M P21/n
_cod_database_code 7154485

loop_
_symmetry_equiv_pos_as_xyz
'x, y, z'
'-x+1/2, y+1/2, -z+1/2'
'-x, -y, -z'
'x-1/2, -y-1/2, z-1/2'

loop_
_atom_site_label
_atom_site_type_symbol
_atom_site_fract_x
_atom_site_fract_y
_atom_site_fract_z
_atom_site_U_iso_or_equiv
_atom_site_adp_type
_atom_site_occupancy
_atom_site_symmetry_multiplicity
_atom_site_calc_flag
_atom_site_refinement_flags
P1 P 0.76870(4) 0.73474(3) 0.14863(3) 0.04737(16) Uani 1 1 d .
H01 H 0.7771(14) 0.7896(12) 0.2025(12) 0.041(5) Uiso 1 1 d .
B1 B 0.54867(19) 0.68024(15) 0.24503(16) 0.0506(6) Uani 1 1 d .
H02 H 0.5318(15) 0.7463(13) 0.1956(13) 0.049(6) Uiso 1 1 d .
B2 B 0.56664(18) 0.75240(15) 0.13083(15) 0.0476(6) Uani 1 1 d .
C1 C 0.65625(15) 0.69176(13) 0.15031(13) 0.0488(5) Uani 1 1 d .
H1 H 0.6475 0.6448 0.1159 0.059 Uiso 1 1 calc R
C2 C 0.65350(16) 0.66607(14) 0.23534(14) 0.0523(6) Uani 1 1 d .
H2A H 0.6948 0.6988 0.2717 0.063 Uiso 1 1 calc R
H2B H 0.6706 0.6101 0.2434 0.063 Uiso 1 1 calc R
C11 C 0.86090(15) 0.66838(13) 0.18824(13) 0.0482(5) Uani 1 1 d .
C12 C 0.90813(17) 0.68073(14) 0.26416(14) 0.0546(6) Uani 1 1 d .
C13 C 0.97941(17) 0.62914(15) 0.29119(15) 0.0605(7) Uani 1 1 d .
H13 H 1.0109 0.6365 0.3416 0.073 Uiso 1 1 calc R
C14 C 1.00632(17) 0.56757(15) 0.24777(16) 0.0600(6) Uani 1 1 d .
C15 C 0.95753(17) 0.55564(14) 0.17415(15) 0.0570(6) Uani 1 1 d .
H15 H 0.9742 0.5134 0.1441 0.068 Uiso 1 1 calc R
C16 C 0.88484(16) 0.60440(14) 0.14375(14) 0.0510(5) Uani 1 1 d .
C17 C 0.88707(19) 0.74393(16) 0.31996(15) 0.0647(7) Uani 1 1 d .
H17A H 0.9261 0.7365 0.3694 0.097 Uiso 1 1 calc R
H17B H 0.8233 0.7399 0.3268 0.097 Uiso 1 1 calc R
H17C H 0.8983 0.7960 0.2996 0.097 Uiso 1 1 calc R
C18 C 1.0846(2) 0.51425(18) 0.2800(2) 0.0802(9) Uani 1 1 d .
H18A H 1.1235 0.5413 0.3218 0.120 Uiso 1 1 calc R
H18B H 1.1201 0.5012 0.2396 0.120 Uiso 1 1 calc R
H18C H 1.0608 0.4659 0.2994 0.120 Uiso 1 1 calc R
C19 C 0.83336(18) 0.58527(15) 0.06521(15) 0.0608(6) Uani 1 1 d .
H19A H 0.8652 0.5436 0.0418 0.091 Uiso 1 1 calc R
H19B H 0.8295 0.6324 0.0330 0.091 Uiso 1 1 calc R
H19C H 0.7721 0.5674 0.0700 0.091 Uiso 1 1 calc R
C21 C 0.78976(15) 0.79182(13) 0.06565(13) 0.0491(5) Uani 1 1 d .
C22 C 0.85281(16) 0.85652(14) 0.08175(14) 0.0520(6) Uani 1 1 d .
C23 C 0.86400(17) 0.90857(14) 0.02283(15) 0.0551(6) Uani 1 1 d .
H23 H 0.9036 0.9521 0.0343 0.066 Uiso 1 1 calc R
C24 C 0.81939(17) 0.89930(15) -0.05223(15) 0.0579(6) Uani 1 1 d .
C25 C 0.76107(17) 0.83482(15) -0.06796(15) 0.0573(6) Uani 1 1 d .
H25 H 0.7319 0.8266 -0.1190 0.069 Uiso 1 1 calc R
C26 C 0.74405(16) 0.78148(14) -0.01050(14) 0.0523(6) Uani 1 1 d .
C27 C 0.90808(18) 0.87165(16) 0.16028(15) 0.0628(7) Uani 1 1 d .
H27A H 0.9510 0.9146 0.1567 0.094 Uiso 1 1 calc R
H27B H 0.9415 0.8239 0.1784 0.094 Uiso 1 1 calc R
H27C H 0.8672 0.8862 0.1963 0.094 Uiso 1 1 calc R
C28 C 0.8349(2) 0.95725(18) -0.11426(18) 0.0765(8) Uani 1 1 d .
H28A H 0.7996 1.0051 -0.1096 0.115 Uiso 1 1 calc R
H28B H 0.8155 0.9335 -0.1646 0.115 Uiso 1 1 calc R
H28C H 0.8995 0.9705 -0.1085 0.115 Uiso 1 1 calc R
C29 C 0.67567(18) 0.71634(15) -0.03559(15) 0.0622(7) Uani 1 1 d .
H29A H 0.6141 0.7363 -0.0354 0.093 Uiso 1 1 calc R
H29B H 0.6870 0.6719 -0.0002 0.093 Uiso 1 1 calc R
H29C H 0.6819 0.6990 -0.0873 0.093 Uiso 1 1 calc R
C31 C 0.47142(17) 0.61660(14) 0.20970(14) 0.0557(6) Uani 1 1 d .
F32 F 0.57436(12) 0.50986(9) 0.19934(10) 0.0778(5) Uani 1 1 d .
C32 C 0.4885(2) 0.53853(16) 0.18967(16) 0.0648(7) Uani 1 1 d .
F33 F 0.44257(17) 0.41155(11) 0.14218(15) 0.1196(8) Uani 1 1 d .
C33 C 0.4210(3) 0.48646(18) 0.1595(2) 0.0845(9) Uani 1 1 d .
F34 F 0.26420(16) 0.46227(15) 0.11454(17) 0.1435(10) Uani 1 1 d .
C34 C 0.3311(3) 0.5116(2) 0.1465(2) 0.0942(11) Uani 1 1 d .
F35 F 0.22268(12) 0.61280(14) 0.15216(13) 0.1117(7) Uani 1 1 d .
C35 C 0.3098(2) 0.5873(2) 0.16494(19) 0.0804(9) Uani 1 1 d .
F36 F 0.35527(10) 0.71144(10) 0.21535(10) 0.0757(4) Uani 1 1 d .
C36 C 0.37983(19) 0.63727(16) 0.19746(16) 0.0636(7) Uani 1 1 d .
C41 C 0.53214(16) 0.71182(14) 0.32821(14) 0.0507(6) Uani 1 1 d .
F42 F 0.58435(11) 0.58793(9) 0.37953(9) 0.0697(4) Uani 1 1 d .
C42 C 0.55388(16) 0.66216(14) 0.39173(14) 0.0537(6) Uani 1 1 d .
F43 F 0.57034(11) 0.63113(11) 0.52441(9) 0.0792(5) Uani 1 1 d .
C43 C 0.54716(17) 0.68217(17) 0.46610(15) 0.0614(7) Uani 1 1 d .
F44 F 0.51096(15) 0.77975(13) 0.55351(10) 0.0980(6) Uani 1 1 d .
C44 C 0.51754(19) 0.75738(19) 0.48110(16) 0.0688(7) Uani 1 1 d .
F45 F 0.46417(16) 0.88300(11) 0.43408(12) 0.1029(6) Uani 1 1 d .
C45 C 0.4933(2) 0.80904(17) 0.42099(18) 0.0686(7) Uani 1 1 d .
F46 F 0.47517(11) 0.83975(9) 0.28988(9) 0.0732(4) Uani 1 1 d .
C46 C 0.50076(18) 0.78612(15) 0.34662(15) 0.0576(6) Uani 1 1 d .
C51 C 0.47777(15) 0.72485(13) 0.06982(13) 0.0496(5) Uani 1 1 d .
F52 F 0.53409(10) 0.60106(8) 0.03098(9) 0.0656(4) Uani 1 1 d .
C52 C 0.46519(17) 0.65410(15) 0.02834(14) 0.0546(6) Uani 1 1 d .
F53 F 0.37635(12) 0.56143(11) -0.05262(11) 0.0899(5) Uani 1 1 d .
C53 C 0.3833(2) 0.63134(17) -0.01525(16) 0.0657(7) Uani 1 1 d .
F54 F 0.22866(11) 0.65953(13) -0.06290(11) 0.1010(6) Uani 1 1 d .
C54 C 0.30841(19) 0.68025(19) -0.02017(16) 0.0707(8) Uani 1 1 d .
F55 F 0.24430(11) 0.80004(12) 0.01522(12) 0.0938(6) Uani 1 1 d .
C55 C 0.31639(17) 0.75154(18) 0.01892(17) 0.0665(7) Uani 1 1 d .
F56 F 0.40034(10) 0.84054(9) 0.10165(9) 0.0675(4) Uani 1 1 d .
C56 C 0.39880(17) 0.77180(15) 0.06249(14) 0.0559(6) Uani 1 1 d .
C61 C 0.59319(15) 0.84577(13) 0.12748(13) 0.0476(5) Uani 1 1 d .
F62 F 0.53978(10) 0.85830(8) -0.00716(8) 0.0639(4) Uani 1 1 d .
C62 C 0.58298(16) 0.88963(14) 0.05965(14) 0.0519(6) Uani 1 1 d .
F63 F 0.60497(11) 1.00382(9) -0.01354(9) 0.0764(5) Uani 1 1 d .
C63 C 0.61662(18) 0.96582(14) 0.05454(15) 0.0587(6) Uani 1 1 d .
F64 F 0.69686(12) 1.07536(9) 0.11456(11) 0.0805(5) Uani 1 1 d .
C64 C 0.66255(17) 1.00199(14) 0.11929(17) 0.0597(6) Uani 1 1 d .
F65 F 0.71981(10) 0.99529(9) 0.25256(9) 0.0700(4) Uani 1 1 d .
C65 C 0.67345(16) 0.96204(14) 0.18852(15) 0.0545(6) Uani 1 1 d .
F66 F 0.65421(9) 0.85008(8) 0.26092(7) 0.0556(3) Uani 1 1 d .
C66 C 0.63860(15) 0.88622(13) 0.19109(13) 0.0486(5) Uani 1 1 d .

loop_
_atom_site_aniso_label
_atom_site_aniso_U_11
_atom_site_aniso_U_22
_atom_site_aniso_U_33
_atom_site_aniso_U_23
_atom_site_aniso_U_13
_atom_site_aniso_U_12
P1 0.0472(3) 0.0401(3) 0.0502(3) -0.0033(2) -0.0066(2) 0.0004(2)
B1 0.0567(15) 0.0397(13) 0.0507(15) 0.0062(11) -0.0062(12) -0.0008(12)
B2 0.0501(14) 0.0404(13) 0.0476(14) 0.0014(11) -0.0068(12) -0.0012(11)
C1 0.0504(13) 0.0391(12) 0.0524(13) -0.0010(10) -0.0063(10) 0.0011(10)
C2 0.0542(13) 0.0426(12) 0.0562(14) 0.0053(10) -0.0034(11) 0.0036(10)
C11 0.0473(12) 0.0435(12) 0.0502(13) -0.0021(10) -0.0032(10) -0.0011(10)
C12 0.0541(13) 0.0488(13) 0.0560(14) -0.0013(11) -0.0070(11) -0.0021(11)
C13 0.0585(15) 0.0538(15) 0.0612(15) 0.0022(12) -0.0161(12) 0.0019(12)
C14 0.0511(14) 0.0477(13) 0.0760(17) 0.0051(12) -0.0063(12) 0.0020(11)
C15 0.0535(14) 0.0451(13) 0.0696(16) -0.0024(11) 0.0014(12) 0.0041(11)
C16 0.0507(13) 0.0440(12) 0.0554(14) -0.0028(10) -0.0007(10) -0.0032(10)
C17 0.0720(17) 0.0600(15) 0.0548(15) -0.0079(12) -0.0124(13) 0.0039(13)
C18 0.0655(17) 0.0630(17) 0.102(2) 0.0041(16) -0.0189(16) 0.0127(14)
C19 0.0642(15) 0.0552(14) 0.0591(15) -0.0112(12) -0.0028(12) 0.0036(12)
C21 0.0484(12) 0.0417(11) 0.0524(13) -0.0045(10) -0.0066(10) 0.0036(10)
C22 0.0485(13) 0.0437(12) 0.0597(14) -0.0045(11) -0.0048(11) 0.0004(10)
C23 0.0532(13) 0.0449(13) 0.0649(15) -0.0001(11) 0.0019(12) -0.0028(11)
C24 0.0550(14) 0.0540(14) 0.0618(15) 0.0041(12) -0.0003(12) 0.0006(11)
C25 0.0600(14) 0.0555(14) 0.0523(14) 0.0025(11) -0.0038(11) -0.0003(12)
C26 0.0504(13) 0.0473(13) 0.0549(14) -0.0043(11) -0.0053(11) 0.0034(10)
C27 0.0623(15) 0.0559(15) 0.0631(16) -0.0038(12) -0.0120(12) -0.0140(12)
C28 0.0808(19) 0.0740(19) 0.0711(18) 0.0175(15) 0.0007(15) -0.0130(15)
C29 0.0665(16) 0.0560(15) 0.0569(15) -0.0039(12) -0.0130(12) -0.0111(12)
C31 0.0629(15) 0.0494(13) 0.0505(13) 0.0064(11) -0.0051(11) -0.0070(11)
F32 0.0897(12) 0.0500(8) 0.0872(11) -0.0061(8) -0.0069(9) 0.0046(8)
C32 0.0740(18) 0.0522(15) 0.0632(16) 0.0014(12) -0.0052(13) -0.0094(13)
F33 0.1393(18) 0.0600(11) 0.1496(19) -0.0330(12) -0.0086(15) -0.0257(11)
C33 0.101(3) 0.0585(18) 0.087(2) -0.0125(15) -0.0062(19) -0.0189(17)
F34 0.1119(17) 0.1228(18) 0.181(2) -0.0508(17) -0.0227(16) -0.0569(15)
C34 0.094(3) 0.083(2) 0.098(2) -0.0193(19) -0.0108(19) -0.039(2)
F35 0.0608(11) 0.1358(18) 0.1297(17) -0.0049(14) -0.0126(10) -0.0233(11)
C35 0.0593(18) 0.094(2) 0.081(2) 0.0002(17) -0.0098(15) -0.0192(16)
F36 0.0566(9) 0.0757(11) 0.0902(11) -0.0006(9) -0.0030(8) 0.0005(8)
C36 0.0663(17) 0.0582(16) 0.0623(16) 0.0030(12) -0.0029(13) -0.0071(13)
C41 0.0470(12) 0.0446(12) 0.0563(14) 0.0024(10) -0.0047(10) -0.0043(10)
F42 0.0789(10) 0.0544(9) 0.0717(10) 0.0130(7) -0.0005(8) 0.0088(7)
C42 0.0483(13) 0.0510(14) 0.0575(15) 0.0053(11) -0.0054(11) -0.0022(11)
F43 0.0700(10) 0.1049(13) 0.0589(9) 0.0247(9) -0.0018(7) -0.0023(9)
C43 0.0515(14) 0.0729(17) 0.0557(15) 0.0130(13) -0.0042(11) -0.0069(13)
F44 0.1165(15) 0.1170(15) 0.0645(10) -0.0141(10) 0.0269(10) -0.0086(12)
C44 0.0658(17) 0.086(2) 0.0554(16) -0.0040(14) 0.0119(13) -0.0103(15)
F45 0.1428(18) 0.0724(11) 0.1043(14) -0.0107(10) 0.0533(13) 0.0192(11)
C45 0.0715(17) 0.0625(17) 0.0740(18) -0.0064(14) 0.0175(14) 0.0015(14)
F46 0.0863(11) 0.0549(9) 0.0792(10) 0.0130(7) 0.0151(8) 0.0171(8)
C46 0.0610(15) 0.0505(14) 0.0601(15) 0.0056(11) 0.0058(12) 0.0020(11)
C51 0.0478(13) 0.0460(12) 0.0500(13) 0.0033(10) -0.0078(10) -0.0018(10)
F52 0.0641(9) 0.0509(8) 0.0760(10) -0.0139(7) -0.0069(7) -0.0033(7)
C52 0.0550(14) 0.0513(13) 0.0532(14) -0.0009(11) -0.0052(11) -0.0049(11)
F53 0.0853(11) 0.0871(12) 0.0902(12) -0.0333(10) -0.0090(9) -0.0265(9)
C53 0.0687(17) 0.0647(16) 0.0585(15) -0.0101(13) -0.0066(13) -0.0172(14)
F54 0.0599(10) 0.1374(17) 0.0935(13) -0.0146(12) -0.0256(9) -0.0247(10)
C54 0.0538(15) 0.092(2) 0.0590(16) 0.0010(15) -0.0140(12) -0.0158(15)
F55 0.0522(9) 0.1085(14) 0.1108(14) 0.0038(11) -0.0180(9) 0.0138(9)
C55 0.0443(14) 0.0807(19) 0.0683(17) 0.0097(14) -0.0100(12) 0.0061(13)
F56 0.0571(8) 0.0555(8) 0.0846(10) -0.0019(7) -0.0052(7) 0.0085(7)
C56 0.0523(14) 0.0545(14) 0.0560(14) 0.0035(11) -0.0068(11) -0.0005(11)
C61 0.0444(12) 0.0400(11) 0.0536(13) 0.0006(10) -0.0074(10) 0.0028(9)
F62 0.0754(9) 0.0559(8) 0.0530(8) 0.0046(6) -0.0129(7) -0.0051(7)
C62 0.0506(13) 0.0429(12) 0.0571(14) 0.0005(10) -0.0070(11) 0.0029(10)
F63 0.0898(11) 0.0574(9) 0.0771(10) 0.0235(8) -0.0019(8) -0.0002(8)
C63 0.0622(15) 0.0435(13) 0.0667(16) 0.0136(12) -0.0010(12) 0.0043(11)
F64 0.0909(11) 0.0426(8) 0.1057(13) 0.0025(8) 0.0079(9) -0.0152(8)
C64 0.0616(15) 0.0339(12) 0.0808(18) 0.0011(12) 0.0025(13) -0.0032(11)
F65 0.0721(9) 0.0553(8) 0.0773(10) -0.0185(7) -0.0051(8) -0.0123(7)
C65 0.0516(13) 0.0406(12) 0.0672(16) -0.0106(11) -0.0037(11) -0.0021(10)
F66 0.0601(8) 0.0509(7) 0.0511(7) -0.0025(6) -0.0056(6) -0.0018(6)
C66 0.0464(12) 0.0416(12) 0.0541(13) 0.0001(10) -0.0035(10) 0.0035(10)

loop_
_atom_type_symbol
_atom_type_description
_atom_type_scat_dispersion_real
_atom_type_scat_dispersion_imag
_atom_type_scat_source
C C 0.0181 0.0091 'International Tables Vol C Tables 4.2.6.8 and 6.1.1.4'
H H 0.0000 0.0000 'International Tables Vol C Tables 4.2.6.8 and 6.1.1.4'
B B 0.0090 0.0039 'International Tables Vol C Tables 4.2.6.8 and 6.1.1.4'
F F 0.0727 0.0534 'International Tables Vol C Tables 4.2.6.8 and 6.1.1.4'
P P 0.2955 0.4335 'International Tables Vol C Tables 4.2.6.8 and 6.1.1.4'

loop_
_geom_angle_atom_site_label_1
_geom_angle_atom_site_label_2
_geom_angle_atom_site_label_3
_geom_angle
C21 P1 C11 114.91(11)
C21 P1 C1 119.82(10)
C11 P1 C1 112.47(10)
C21 P1 H01 101.3(9)
C11 P1 H01 100.2(9)
C1 P1 H01 104.6(9)
C2 B1 C41 115.6(2)
C2 B1 C31 119.8(2)
C41 B1 C31 111.6(2)
C2 B1 H02 97.6(9)
C41 B1 H02 105.1(9)
C31 B1 H02 104.0(9)
C61 B2 C51 115.30(18)
C61 B2 C1 114.36(19)
C51 B2 C1 119.63(19)
C61 B2 H02 103.6(10)
C51 B2 H02 99.2(10)
C1 B2 H02 100.4(10)
C2 C1 B2 103.14(19)
C2 C1 P1 106.68(14)
B2 C1 P1 116.89(16)
C2 C1 H1 109.9
B2 C1 H1 109.9
P1 C1 H1 109.9
C1 C2 B1 103.33(18)
C1 C2 H2A 111.1
B1 C2 H2A 111.1
C1 C2 H2B 111.1
B1 C2 H2B 111.1
H2A C2 H2B 109.1
C16 C11 C12 120.2(2)
C16 C11 P1 119.89(16)
C12 C11 P1 119.91(18)
C13 C12 C11 117.6(2)
C13 C12 C17 116.2(2)
C11 C12 C17 126.2(2)
C14 C13 C12 123.3(2)
C14 C13 H13 118.3
C12 C13 H13 118.3
C13 C14 C15 117.9(2)
C13 C14 C18 120.8(2)
C15 C14 C18 121.3(3)
C16 C15 C14 121.8(2)
C16 C15 H15 119.1
C14 C15 H15 119.1
C15 C16 C11 119.1(2)
C15 C16 C19 118.4(2)
C11 C16 C19 122.5(2)
C12 C17 H17A 109.5
C12 C17 H17B 109.5
H17A C17 H17B 109.5
C12 C17 H17C 109.5
H17A C17 H17C 109.5
H17B C17 H17C 109.5
C14 C18 H18A 109.5
C14 C18 H18B 109.5
H18A C18 H18B 109.5
C14 C18 H18C 109.5
H18A C18 H18C 109.5
H18B C18 H18C 109.5
C16 C19 H19A 109.5
C16 C19 H19B 109.5
H19A C19 H19B 109.5
C16 C19 H19C 109.5
H19A C19 H19C 109.5
H19B C19 H19C 109.5
C26 C21 C22 118.7(2)
C26 C21 P1 125.34(18)
C22 C21 P1 115.70(17)
C23 C22 C21 119.0(2)
C23 C22 C27 117.6(2)
C21 C22 C27 123.4(2)
C22 C23 C24 122.9(2)
C22 C23 H23 118.6
C24 C23 H23 118.6
C23 C24 C25 117.7(2)
C23 C24 C28 120.6(2)
C25 C24 C28 121.6(2)
C24 C25 C26 122.3(2)
C24 C25 H25 118.8
C26 C25 H25 118.8
C25 C26 C21 119.2(2)
C25 C26 C29 116.3(2)
C21 C26 C29 124.4(2)
C22 C27 H27A 109.5
C22 C27 H27B 109.5
H27A C27 H27B 109.5
C22 C27 H27C 109.5
H27A C27 H27C 109.5
H27B C27 H27C 109.5
C24 C28 H28A 109.5
C24 C28 H28B 109.5
H28A C28 H28B 109.5
C24 C28 H28C 109.5
H28A C28 H28C 109.5
H28B C28 H28C 109.5
C26 C29 H29A 109.5
C26 C29 H29B 109.5
H29A C29 H29B 109.5
C26 C29 H29C 109.5
H29A C29 H29C 109.5
H29B C29 H29C 109.5
C36 C31 C32 114.3(2)
C36 C31 B1 120.5(2)
C32 C31 B1 125.2(2)
F32 C32 C33 115.8(3)
F32 C32 C31 120.8(2)
C33 C32 C31 123.4(3)
F33 C33 C32 120.1(3)
F33 C33 C34 120.4(3)
C32 C33 C34 119.5(3)
F34 C34 C35 119.6(4)
F34 C34 C33 120.4(3)
C35 C34 C33 119.9(3)
F35 C35 C34 120.6(3)
F35 C35 C36 120.6(3)
C34 C35 C36 118.7(3)
F36 C36 C31 119.3(2)
F36 C36 C35 116.5(3)
C31 C36 C35 124.1(3)
C42 C41 C46 113.5(2)
C42 C41 B1 118.7(2)
C46 C41 B1 127.8(2)
F42 C42 C43 117.0(2)
F42 C42 C41 118.0(2)
C43 C42 C41 125.1(2)
F43 C43 C42 121.5(3)
F43 C43 C44 119.7(3)
C42 C43 C44 118.8(2)
F44 C44 C45 120.0(3)
F44 C44 C43 120.7(3)
C45 C44 C43 119.3(3)
F45 C45 C44 120.5(3)
F45 C45 C46 119.6(3)
C44 C45 C46 119.9(3)
F46 C46 C45 117.0(2)
F46 C46 C41 119.7(2)
C45 C46 C41 123.4(2)
C52 C51 C56 113.2(2)
C52 C51 B2 128.0(2)
C56 C51 B2 118.4(2)
F52 C52 C53 115.2(2)
F52 C52 C51 120.7(2)
C53 C52 C51 124.1(2)
F53 C53 C54 119.7(2)
F53 C53 C52 120.5(3)
C54 C53 C52 119.8(2)
F54 C54 C53 120.6(3)
F54 C54 C55 120.3(3)
C53 C54 C55 119.1(2)
F55 C55 C56 120.3(3)
F55 C55 C54 120.2(2)
C56 C55 C54 119.4(2)
F56 C56 C55 116.1(2)
F56 C56 C51 119.5(2)
C55 C56 C51 124.3(2)
C66 C61 C62 113.7(2)
C66 C61 B2 122.4(2)
C62 C61 B2 123.5(2)
F62 C62 C63 115.6(2)
F62 C62 C61 120.6(2)
C63 C62 C61 123.8(2)
F63 C63 C64 120.2(2)
F63 C63 C62 120.2(2)
C64 C63 C62 119.6(2)
F64 C64 C63 120.0(2)
F64 C64 C65 120.8(2)
C63 C64 C65 119.2(2)
F65 C65 C64 120.5(2)
F65 C65 C66 120.2(2)
C64 C65 C66 119.3(2)
F66 C66 C65 115.7(2)
F66 C66 C61 119.9(2)
C65 C66 C61 124.3(2)

loop_
_geom_bond_atom_site_label_1
_geom_bond_atom_site_label_2
_geom_bond_distance
P1 C21 1.810(3)
P1 C11 1.813(2)
P1 C1 1.816(2)
P1 H01 1.31(2)
B1 C2 1.602(4)
B1 C41 1.606(4)
B1 C31 1.616(3)
B1 H02 1.41(2)
B2 C61 1.623(3)
B2 C51 1.625(3)
B2 C1 1.664(3)
B2 H02 1.32(2)
C1 C2 1.558(3)
C1 H1 0.9900
C2 H2A 0.9800
C2 H2B 0.9800
C11 C16 1.407(3)
C11 C12 1.418(3)
C12 C13 1.389(3)
C12 C17 1.510(4)
C13 C14 1.381(4)
C13 H13 0.9400
C14 C15 1.390(4)
C14 C18 1.503(3)
C15 C16 1.390(3)
C15 H15 0.9400
C16 C19 1.500(3)
C17 H17A 0.9700
C17 H17B 0.9700
C17 H17C 0.9700
C18 H18A 0.9700
C18 H18B 0.9700
C18 H18C 0.9700
C19 H19A 0.9700
C19 H19B 0.9700
C19 H19C 0.9700
C21 C26 1.409(3)
C21 C22 1.432(3)
C22 C23 1.384(3)
C22 C27 1.508(3)
C23 C24 1.385(3)
C23 H23 0.9400
C24 C25 1.386(4)
C24 C28 1.505(4)
C25 C26 1.401(3)
C25 H25 0.9400
C26 C29 1.509(3)
C27 H27A 0.9700
C27 H27B 0.9700
C27 H27C 0.9700
C28 H28A 0.9700
C28 H28B 0.9700
C28 H28C 0.9700
C29 H29A 0.9700
C29 H29B 0.9700
C29 H29C 0.9700
C31 C36 1.380(4)
C31 C32 1.394(4)
F32 C32 1.342(3)
C32 C33 1.370(4)
F33 C33 1.347(4)
C33 C34 1.378(5)
F34 C34 1.344(3)
C34 C35 1.364(5)
F35 C35 1.342(4)
C35 C36 1.384(4)
F36 C36 1.351(3)
C41 C42 1.389(3)
C41 C46 1.389(3)
F42 C42 1.356(3)
C42 C43 1.365(4)
F43 C43 1.338(3)
C43 C44 1.378(4)
F44 C44 1.342(3)
C44 C45 1.370(4)
F45 C45 1.349(3)
C45 C46 1.380(4)
F46 C46 1.352(3)
C51 C52 1.393(3)
C51 C56 1.398(3)
F52 C52 1.349(3)
C52 C53 1.379(3)
F53 C53 1.343(3)
C53 C54 1.371(4)
F54 C54 1.339(3)
C54 C55 1.378(4)
F55 C55 1.335(3)
C55 C56 1.375(3)
F56 C56 1.344(3)
C61 C66 1.386(3)
C61 C62 1.388(3)
F62 C62 1.350(3)
C62 C63 1.383(3)
F63 C63 1.341(3)
C63 C64 1.370(4)
F64 C64 1.342(3)
C64 C65 1.375(4)
F65 C65 1.342(3)
C65 C66 1.380(3)
F66 C66 1.354(3)

loop_
_geom_torsion_atom_site_label_1
_geom_torsion_atom_site_label_2
_geom_torsion_atom_site_label_3
_geom_torsion_atom_site_label_4
_geom_torsion
C61 B2 C1 C2 106.5(2)
C51 B2 C1 C2 -110.6(2)
C61 B2 C1 P1 -10.2(3)
C51 B2 C1 P1 132.7(2)
C21 P1 C1 C2 -165.98(14)
C11 P1 C1 C2 54.33(18)
C21 P1 C1 B2 -51.3(2)
C11 P1 C1 B2 169.05(16)
B2 C1 C2 B1 22.9(2)
P1 C1 C2 B1 146.57(16)
C41 B1 C2 C1 -143.7(2)
C31 B1 C2 C1 78.1(2)
C21 P1 C11 C16 -64.5(2)
C1 P1 C11 C16 77.3(2)
C21 P1 C11 C12 116.0(2)
C1 P1 C11 C12 -102.2(2)
C16 C11 C12 C13 1.8(4)
P1 C11 C12 C13 -178.75(19)
C16 C11 C12 C17 -176.7(2)
P1 C11 C12 C17 2.8(4)
C11 C12 C13 C14 0.5(4)
C17 C12 C13 C14 179.1(3)
C12 C13 C14 C15 -1.9(4)
C12 C13 C14 C18 179.4(3)
C13 C14 C15 C16 1.1(4)
C18 C14 C15 C16 179.8(3)
C14 C15 C16 C11 1.0(4)
C14 C15 C16 C19 -177.4(2)
C12 C11 C16 C15 -2.5(4)
P1 C11 C16 C15 178.02(19)
C12 C11 C16 C19 175.9(2)
P1 C11 C16 C19 -3.6(3)
C11 P1 C21 C26 110.8(2)
C1 P1 C21 C26 -28.0(3)
C11 P1 C21 C22 -74.7(2)
C1 P1 C21 C22 146.55(17)
C26 C21 C22 C23 2.6(3)
P1 C21 C22 C23 -172.32(18)
C26 C21 C22 C27 -177.7(2)
P1 C21 C22 C27 7.4(3)
C21 C22 C23 C24 -2.5(4)
C27 C22 C23 C24 177.8(2)
C22 C23 C24 C25 0.1(4)
C22 C23 C24 C28 -179.3(3)
C23 C24 C25 C26 2.2(4)
C28 C24 C25 C26 -178.3(3)
C24 C25 C26 C21 -2.1(4)
C24 C25 C26 C29 177.3(2)
C22 C21 C26 C25 -0.4(3)
P1 C21 C26 C25 173.99(19)
C22 C21 C26 C29 -179.7(2)
P1 C21 C26 C29 -5.3(4)
C2 B1 C31 C36 -161.4(2)
C41 B1 C31 C36 58.8(3)
C2 B1 C31 C32 19.1(4)
C41 B1 C31 C32 -120.7(3)
C36 C31 C32 F32 -179.2(2)
B1 C31 C32 F32 0.4(4)
C36 C31 C32 C33 0.7(4)
B1 C31 C32 C33 -179.7(3)
F32 C32 C33 F33 0.5(4)
C31 C32 C33 F33 -179.4(3)
F32 C32 C33 C34 -178.9(3)
C31 C32 C33 C34 1.2(5)
F33 C33 C34 F34 -1.7(6)
C32 C33 C34 F34 177.7(3)
F33 C33 C34 C35 179.4(3)
C32 C33 C34 C35 -1.2(6)
F34 C34 C35 F35 0.6(6)
C33 C34 C35 F35 179.6(3)
F34 C34 C35 C36 -179.7(3)
C33 C34 C35 C36 -0.7(5)
C32 C31 C36 F36 179.6(2)
B1 C31 C36 F36 0.0(4)
C32 C31 C36 C35 -2.8(4)
B1 C31 C36 C35 177.6(3)
F35 C35 C36 F36 0.3(4)
C34 C35 C36 F36 -179.4(3)
F35 C35 C36 C31 -177.4(3)
C34 C35 C36 C31 2.9(5)
C2 B1 C41 C42 -66.3(3)
C31 B1 C41 C42 75.2(3)
C2 B1 C41 C46 111.1(3)
C31 B1 C41 C46 -107.3(3)
C46 C41 C42 F42 179.4(2)
B1 C41 C42 F42 -2.8(3)
C46 C41 C42 C43 -0.7(4)
B1 C41 C42 C43 177.1(2)
F42 C42 C43 F43 0.6(3)
C41 C42 C43 F43 -179.3(2)
F42 C42 C43 C44 179.2(2)
C41 C42 C43 C44 -0.7(4)
F43 C43 C44 F44 -0.6(4)
C42 C43 C44 F44 -179.2(2)
F43 C43 C44 C45 -179.5(2)
C42 C43 C44 C45 1.8(4)
F44 C44 C45 F45 1.1(4)
C43 C44 C45 F45 -180.0(3)
F44 C44 C45 C46 179.5(3)
C43 C44 C45 C46 -1.5(4)
F45 C45 C46 F46 -2.0(4)
C44 C45 C46 F46 179.6(2)
F45 C45 C46 C41 178.5(2)
C44 C45 C46 C41 0.0(4)
C42 C41 C46 F46 -178.5(2)
B1 C41 C46 F46 3.9(4)
C42 C41 C46 C45 1.0(4)
B1 C41 C46 C45 -176.5(3)
C61 B2 C51 C52 141.7(3)
C1 B2 C51 C52 -0.8(4)
C61 B2 C51 C56 -46.2(3)
C1 B2 C51 C56 171.3(2)
C56 C51 C52 F52 -178.2(2)
B2 C51 C52 F52 -5.7(4)
C56 C51 C52 C53 -0.6(4)
B2 C51 C52 C53 171.8(3)
F52 C52 C53 F53 -1.2(4)
C51 C52 C53 F53 -178.9(2)
F52 C52 C53 C54 178.5(2)
C51 C52 C53 C54 0.8(4)
F53 C53 C54 F54 -1.1(4)
C52 C53 C54 F54 179.3(3)
F53 C53 C54 C55 179.5(3)
C52 C53 C54 C55 -0.1(4)
F54 C54 C55 F55 0.8(4)
C53 C54 C55 F55 -179.8(3)
F54 C54 C55 C56 -180.0(3)
C53 C54 C55 C56 -0.6(4)
F55 C55 C56 F56 2.0(4)
C54 C55 C56 F56 -177.2(2)
F55 C55 C56 C51 179.9(2)
C54 C55 C56 C51 0.8(4)
C52 C51 C56 F56 177.7(2)
B2 C51 C56 F56 4.5(3)
C52 C51 C56 C55 -0.2(4)
B2 C51 C56 C55 -173.4(3)
C51 B2 C61 C66 152.9(2)
C1 B2 C61 C66 -62.6(3)
C51 B2 C61 C62 -35.2(3)
C1 B2 C61 C62 109.3(3)
C66 C61 C62 F62 -179.7(2)
B2 C61 C62 F62 7.7(4)
C66 C61 C62 C63 1.6(4)
B2 C61 C62 C63 -170.9(2)
F62 C62 C63 F63 0.3(4)
C61 C62 C63 F63 179.0(2)
F62 C62 C63 C64 -179.1(2)
C61 C62 C63 C64 -0.4(4)
F63 C63 C64 F64 -0.7(4)
C62 C63 C64 F64 178.8(2)
F63 C63 C64 C65 179.8(2)
C62 C63 C64 C65 -0.7(4)
F64 C64 C65 F65 -0.9(4)
C63 C64 C65 F65 178.6(2)
F64 C64 C65 C66 -179.0(2)
C63 C64 C65 C66 0.6(4)
F65 C65 C66 F66 0.3(3)
C64 C65 C66 F66 178.3(2)
F65 C65 C66 C61 -177.2(2)
C64 C65 C66 C61 0.8(4)
C62 C61 C66 F66 -179.3(2)
B2 C61 C66 F66 -6.6(3)
C62 C61 C66 C65 -1.8(4)
B2 C61 C66 C65 170.8(2)

loop_
_platon_squeeze_void_nr
_platon_squeeze_void_average_x
_platon_squeeze_void_average_y
_platon_squeeze_void_average_z
_platon_squeeze_void_volume
_platon_squeeze_void_count_electrons
_platon_squeeze_void_content
1 0.083 0.548 0.048 7 0 ' '
2 0.185 0.818 0.230 77 15 ' '
3 0.315 0.318 0.270 77 15 ' '
4 0.417 0.048 0.452 7 0 ' '
5 0.685 0.682 0.730 77 15 ' '
6 0.583 0.952 0.548 7 0 ' '
7 0.815 0.182 0.770 77 15 ' '
8 0.917 0.452 0.952 7 0 ' '
